data_7228846
loop_
_publ_author_name
'Zhang, Mengmeng'
'Yang, Wen'
'Gong, Tingfeng'
'Zhou, Weiqun'
'Xue, Renyu'

_publ_section_title
;
 Tunable AIEE fluorescence constructed from a triphenylamine luminogen
 containing quinoline -- application in a reversible and tunable pH sensor
;
_journal_name_full 'Phys. Chem. Chem. Phys.'
_journal_paper_doi 10.1039/C7CP03234J
_journal_year 2017
_chemical_formula_moiety 'C28 H21 N3, 0.1(O)'
_chemical_formula_sum 'C28 H21 N3 O0.1'
_chemical_formula_weight 401.08
_space_group_crystal_system monoclinic
_space_group_IT_number 14
_space_group_name_Hall '-P 2ybc'
_space_group_name_H-M_alt 'P 1 21/c 1'
_symmetry_space_group_name_Hall '-P 2ybc'
_symmetry_space_group_name_H-M 'P 1 21/c 1'
_atom_sites_solution_hydrogens geom
_atom_sites_solution_primary dual
_audit_creation_date 2017-02-25
_audit_creation_method
;
Olex2 1.2-alpha
(compiled 2016.11.07 svn.r3352 for OlexSys, GUI svn.r5261)
;
_audit_update_record
;
2017-03-06 deposited with the CCDC.
2017-08-02 downloaded from the CCDC.
;
_cell_angle_alpha 90
_cell_angle_beta 96.161(2)
_cell_angle_gamma 90
_cell_formula_units_Z 4
_cell_length_a 8.3398(4)
_cell_length_b 9.4693(4)
_cell_length_c 26.4590(12)
_cell_measurement_reflns_used 7814
_cell_measurement_temperature 120
_cell_measurement_theta_max 26.498
_cell_measurement_theta_min 2.286
_cell_volume 2077.45(16)
_computing_cell_refinement 'SAINT v8.37A (Bruker, 2015)'
_computing_data_reduction 'SAINT v8.37A (Bruker, 2015)'
_computing_molecular_graphics 'Olex2 (Dolomanov et al., 2009)'
_computing_publication_material 'Olex2 (Dolomanov et al., 2009)'
_computing_structure_refinement 'ShelXL (Sheldrick, 2015)'
_computing_structure_solution 'ShelXT (Sheldrick, 2015)'
_diffrn_ambient_temperature 120
_diffrn_measured_fraction_theta_full 0.998
_diffrn_measured_fraction_theta_max 0.998
_diffrn_measurement_device_type 'CCD area detector'
_diffrn_measurement_method 'phi and omega scans'
_diffrn_radiation_monochromator graphite
_diffrn_radiation_type MoK\a
_diffrn_radiation_wavelength 0.71073
_diffrn_reflns_av_R_equivalents 0.0541
_diffrn_reflns_av_unetI/netI 0.0369
_diffrn_reflns_Laue_measured_fraction_full 0.998
_diffrn_reflns_Laue_measured_fraction_max 0.998
_diffrn_reflns_limit_h_max 9
_diffrn_reflns_limit_h_min -10
_diffrn_reflns_limit_k_max 12
_diffrn_reflns_limit_k_min -12
_diffrn_reflns_limit_l_max 34
_diffrn_reflns_limit_l_min -34
_diffrn_reflns_number 32612
_diffrn_reflns_point_group_measured_fraction_full 0.998
_diffrn_reflns_point_group_measured_fraction_max 0.998
_diffrn_reflns_theta_full 26.000
_diffrn_reflns_theta_max 27.520
_diffrn_reflns_theta_min 2.286
_exptl_absorpt_coefficient_mu 0.076
_exptl_absorpt_correction_T_max 0.7456
_exptl_absorpt_correction_T_min 0.6836
_exptl_absorpt_correction_type multi-scan
_exptl_absorpt_process_details
;
SADABS-2016/2 (Bruker,2016/2) was used for absorption correction.
wR2(int) was 0.1278 before and 0.0583 after correction.
The Ratio of minimum to maximum transmission is 0.9168.
The \l/2 correction factor is Not present.
;
_exptl_crystal_colour 'clear light yellow'
_exptl_crystal_colour_lustre clear
_exptl_crystal_colour_modifier light
_exptl_crystal_colour_primary yellow
_exptl_crystal_density_diffrn 1.282
_exptl_crystal_description block
_exptl_crystal_F_000 843
_exptl_crystal_size_max 0.5
_exptl_crystal_size_mid 0.4
_exptl_crystal_size_min 0.3
_refine_diff_density_max 0.597
_refine_diff_density_min -0.288
_refine_diff_density_rms 0.053
_refine_ls_extinction_method none
_refine_ls_goodness_of_fit_ref 1.083
_refine_ls_hydrogen_treatment constr
_refine_ls_matrix_type full
_refine_ls_number_parameters 289
_refine_ls_number_reflns 4775
_refine_ls_number_restraints 7
_refine_ls_restrained_S_all 1.084
_refine_ls_R_factor_all 0.0922
_refine_ls_R_factor_gt 0.0582
_refine_ls_shift/su_max 0.000
_refine_ls_shift/su_mean 0.000
_refine_ls_structure_factor_coef Fsqd
_refine_ls_weighting_details 'w=1/[\s^2^(Fo^2^)+(0.0684P)^2^+1.6731P] where P=(Fo^2^+2Fc^2^)/3'
_refine_ls_weighting_scheme calc
_refine_ls_wR_factor_gt 0.1480
_refine_ls_wR_factor_ref 0.1752
_reflns_Friedel_coverage 0.000
_reflns_number_gt 3428
_reflns_number_total 4775
_reflns_threshold_expression 'I > 2\s(I)'
_cod_data_source_file c7cp03234j2.cif
_cod_data_source_block zmms
_cod_original_formula_sum 'C28 H21 N3 O0.10'
_cod_database_code 7228846
_shelx_space_group_comment
;
The symmetry employed for this shelxl refinement is uniquely defined
by the following loop, which should always be used as a source of
symmetry information in preference to the above space-group names.
They are only intended as comments.
;
_olex2_refinement_description
;
1. Fixed Uiso
 At 1.2 times of:
  All C(H) groups
2. Rigid bond restraints
 C1, C6
 with sigma for 1-2 distances of 0.001 and sigma for 1-3 distances of 0.005
3. Uiso/Uaniso restraints and constraints
Uanis(O1) \\sim Ueq: with sigma of 0.005 and sigma for terminal atoms of 0.01
4. Others
 Fixed Sof: O1(0.1)
5.a Aromatic/amide H refined with riding coordinates:
 C1(H1), C2(H2), C3(H3), C5(H5), C6(H6), C8(H8), C9(H9), C10(H10), C11(H11),
 C12(H12), C14(H14), C15(H15), C17(H17), C18(H18), C19(H19), C21(H21), C22(H22),
  C23(H23), C26(H26), C27(H27), C28(H28)
;
_shelx_shelxl_version_number 2016/6
_olex2_submission_special_instructions 'No special instructions were received'

loop_
_space_group_symop_operation_xyz
'x, y, z'
'-x, y+1/2, -z+1/2'
'-x, -y, -z'
'x, -y-1/2, z-1/2'

loop_
_atom_site_label
_atom_site_type_symbol
_atom_site_fract_x
_atom_site_fract_y
_atom_site_fract_z
_atom_site_U_iso_or_equiv
_atom_site_adp_type
_atom_site_occupancy
_atom_site_site_symmetry_order
_atom_site_calc_flag
_atom_site_refinement_flags_posn
_atom_site_refinement_flags_adp
_atom_site_refinement_flags_occupancy
_atom_site_disorder_assembly
_atom_site_disorder_group
N1 N 0.7692(2) 0.91130(17) 0.35655(6) 0.0293(4) Uani 1 1 d . . . A 1
N2 N 0.7215(2) 0.45869(19) 0.53731(7) 0.0324(4) Uani 1 1 d . . . A 1
N3 N 0.7329(2) 0.0195(2) 0.63268(8) 0.0409(5) Uani 1 1 d . . . A 1
C1 C 0.6130(4) 0.7508(3) 0.21137(9) 0.0514(7) Uani 1 1 d . U . A 1
H1 H 0.578149 0.715641 0.178389 0.062 Uiso 1 1 calc R . . A 1
C2 C 0.5412(3) 0.8675(3) 0.22945(9) 0.0471(6) Uani 1 1 d . . . A 1
H2 H 0.456648 0.913862 0.208923 0.057 Uiso 1 1 calc R . . A 1
C3 C 0.5916(3) 0.9185(2) 0.27775(8) 0.0346(5) Uani 1 1 d . . . A 1
H3 H 0.539747 0.998634 0.290203 0.042 Uiso 1 1 calc R . . A 1
C4 C 0.7157(3) 0.8546(2) 0.30787(8) 0.0281(4) Uani 1 1 d . . . A 1
C5 C 0.7888(3) 0.7354(2) 0.28980(10) 0.0394(6) Uani 1 1 d . . . A 1
H5 H 0.873576 0.688692 0.310081 0.047 Uiso 1 1 calc R . . A 1
C6 C 0.7343(3) 0.6855(3) 0.24078(10) 0.0474(6) Uani 1 1 d . U . A 1
H6 H 0.783567 0.604369 0.228040 0.057 Uiso 1 1 calc R . . A 1
C7 C 0.7946(3) 1.0597(2) 0.36071(7) 0.0268(4) Uani 1 1 d . . . A 1
C8 C 0.8824(3) 1.1287(2) 0.32656(8) 0.0318(5) Uani 1 1 d . . . A 1
H8 H 0.928935 1.076339 0.301200 0.038 Uiso 1 1 calc R . . A 1
C9 C 0.9025(3) 1.2744(2) 0.32936(9) 0.0358(5) Uani 1 1 d . . . A 1
H9 H 0.961305 1.321295 0.305499 0.043 Uiso 1 1 calc R . . A 1
C10 C 0.8379(3) 1.3512(2) 0.36644(8) 0.0366(5) Uani 1 1 d . . . A 1
H10 H 0.852274 1.450639 0.368289 0.044 Uiso 1 1 calc R . . A 1
C11 C 0.7522(3) 1.2826(2) 0.40090(8) 0.0365(5) Uani 1 1 d . . . A 1
H11 H 0.708183 1.335169 0.426712 0.044 Uiso 1 1 calc R . . A 1
C12 C 0.7298(3) 1.1370(2) 0.39812(8) 0.0325(5) Uani 1 1 d . . . A 1
H12 H 0.670031 1.090635 0.421862 0.039 Uiso 1 1 calc R . . A 1
C13 C 0.7799(2) 0.8255(2) 0.39990(8) 0.0266(4) Uani 1 1 d . . . A 1
C14 C 0.8975(3) 0.8513(2) 0.44026(8) 0.0297(5) Uani 1 1 d . . . A 1
H14 H 0.970385 0.927878 0.438697 0.036 Uiso 1 1 calc R . . A 1
C15 C 0.9079(3) 0.7648(2) 0.48275(8) 0.0317(5) Uani 1 1 d . . . A 1
H15 H 0.989885 0.781732 0.509877 0.038 Uiso 1 1 calc R . . A 1
C16 C 0.8000(3) 0.6528(2) 0.48649(8) 0.0299(5) Uani 1 1 d . . . A 1
C17 C 0.6811(3) 0.6302(2) 0.44620(8) 0.0300(5) Uani 1 1 d . . . A 1
H17 H 0.605231 0.556189 0.448372 0.036 Uiso 1 1 calc R . . A 1
C18 C 0.6717(3) 0.7130(2) 0.40331(8) 0.0295(5) Uani 1 1 d . . . A 1
H18 H 0.591595 0.694160 0.375839 0.035 Uiso 1 1 calc R . . A 1
C19 C 0.8138(3) 0.5647(2) 0.53156(8) 0.0320(5) Uani 1 1 d . . . A 1
H19 H 0.895526 0.586561 0.558252 0.038 Uiso 1 1 calc R . . A 1
C20 C 0.7381(2) 0.3890(2) 0.58419(8) 0.0295(5) Uani 1 1 d . . . A 1
C21 C 0.7609(3) 0.4587(3) 0.63001(8) 0.0357(5) Uani 1 1 d . . . A 1
H21 H 0.767212 0.558872 0.630476 0.043 Uiso 1 1 calc R . . A 1
C22 C 0.7748(3) 0.3838(3) 0.67625(9) 0.0402(6) Uani 1 1 d . . . A 1
H22 H 0.789644 0.434179 0.707449 0.048 Uiso 1 1 calc R . . A 1
C23 C 0.7674(3) 0.2405(3) 0.67692(9) 0.0387(5) Uani 1 1 d . . . A 1
H23 H 0.779837 0.191213 0.708375 0.046 Uiso 1 1 calc R . . A 1
C24 C 0.7412(3) 0.1646(2) 0.63064(8) 0.0319(5) Uani 1 1 d . . . A 1
C25 C 0.7225(2) 0.2393(2) 0.58385(8) 0.0288(4) Uani 1 1 d . . . A 1
C26 C 0.6885(3) 0.1602(2) 0.53887(8) 0.0329(5) Uani 1 1 d . . . A 1
H26 H 0.671936 0.206443 0.506878 0.040 Uiso 1 1 calc R . . A 1
C27 C 0.6795(3) 0.0168(3) 0.54162(9) 0.0373(5) Uani 1 1 d . . . A 1
H27 H 0.656509 -0.038042 0.511651 0.045 Uiso 1 1 calc R . . A 1
C28 C 0.7046(3) -0.0485(3) 0.58924(10) 0.0405(6) Uani 1 1 d . . . A 1
H28 H 0.701029 -0.148715 0.590308 0.049 Uiso 1 1 calc R . . A 1
O1 O 0.749(3) -0.037(2) 0.6713(8) 0.065(5) Uani 0.1 1 d . U P B 2

loop_
_atom_site_aniso_label
_atom_site_aniso_U_11
_atom_site_aniso_U_22
_atom_site_aniso_U_33
_atom_site_aniso_U_23
_atom_site_aniso_U_13
_atom_site_aniso_U_12
N1 0.0395(10) 0.0203(8) 0.0270(9) 0.0014(7) -0.0014(7) -0.0010(7)
N2 0.0323(10) 0.0325(10) 0.0325(9) 0.0060(8) 0.0033(8) 0.0026(8)
N3 0.0423(12) 0.0388(11) 0.0426(11) 0.0114(9) 0.0095(9) 0.0049(9)
C1 0.0733(17) 0.0534(16) 0.0288(12) -0.0099(10) 0.0108(11) -0.0323(12)
C2 0.0575(16) 0.0497(15) 0.0320(12) 0.0009(11) -0.0046(11) -0.0184(13)
C3 0.0409(13) 0.0321(11) 0.0303(11) -0.0016(9) 0.0014(9) -0.0028(10)
C4 0.0313(11) 0.0247(10) 0.0297(10) -0.0032(8) 0.0090(8) -0.0062(8)
C5 0.0372(13) 0.0315(12) 0.0514(14) -0.0073(10) 0.0128(11) -0.0029(10)
C6 0.0570(15) 0.0385(13) 0.0511(14) -0.0224(11) 0.0268(10) -0.0163(10)
C7 0.0323(11) 0.0209(9) 0.0254(10) 0.0025(8) -0.0048(8) -0.0010(8)
C8 0.0378(12) 0.0286(11) 0.0288(10) 0.0017(9) 0.0020(9) -0.0012(9)
C9 0.0428(13) 0.0307(11) 0.0325(11) 0.0055(9) -0.0019(10) -0.0079(10)
C10 0.0490(14) 0.0224(10) 0.0354(12) 0.0025(9) -0.0091(10) -0.0042(9)
C11 0.0513(14) 0.0264(11) 0.0312(11) -0.0035(9) 0.0014(10) 0.0026(10)
C12 0.0404(12) 0.0272(11) 0.0295(11) 0.0015(9) 0.0023(9) -0.0018(9)
C13 0.0277(10) 0.0232(10) 0.0287(10) 0.0036(8) 0.0027(8) 0.0041(8)
C14 0.0289(11) 0.0264(10) 0.0335(11) 0.0038(9) 0.0015(9) 0.0001(8)
C15 0.0299(11) 0.0333(11) 0.0307(11) 0.0044(9) -0.0014(9) 0.0041(9)
C16 0.0312(11) 0.0263(10) 0.0332(11) 0.0057(9) 0.0086(9) 0.0067(8)
C17 0.0274(11) 0.0251(10) 0.0381(11) 0.0042(9) 0.0065(9) 0.0021(8)
C18 0.0266(10) 0.0278(11) 0.0335(11) 0.0017(9) 0.0006(8) 0.0016(8)
C19 0.0318(11) 0.0319(11) 0.0320(11) 0.0011(9) 0.0016(9) 0.0022(9)
C20 0.0249(10) 0.0354(11) 0.0287(10) 0.0040(9) 0.0057(8) 0.0025(9)
C21 0.0358(12) 0.0366(12) 0.0349(12) -0.0015(10) 0.0051(10) 0.0019(10)
C22 0.0406(13) 0.0515(15) 0.0283(11) -0.0040(10) 0.0025(9) 0.0053(11)
C23 0.0376(13) 0.0511(14) 0.0275(11) 0.0073(10) 0.0040(9) 0.0062(11)
C24 0.0272(11) 0.0385(12) 0.0305(11) 0.0066(9) 0.0058(9) 0.0046(9)
C25 0.0220(10) 0.0362(11) 0.0285(10) 0.0047(9) 0.0045(8) 0.0020(8)
C26 0.0277(11) 0.0420(13) 0.0294(11) 0.0038(9) 0.0046(9) 0.0006(9)
C27 0.0336(12) 0.0379(12) 0.0408(12) -0.0012(10) 0.0058(10) -0.0012(10)
C28 0.0411(13) 0.0315(12) 0.0501(14) 0.0061(11) 0.0105(11) 0.0016(10)
O1 0.071(9) 0.076(9) 0.048(8) -0.004(7) 0.004(7) 0.013(8)

loop_
_atom_type_symbol
_atom_type_description
_atom_type_scat_dispersion_real
_atom_type_scat_dispersion_imag
_atom_type_scat_source
C C 0.0033 0.0016 'International Tables Vol C Tables 4.2.6.8 and 6.1.1.4'
H H 0.0000 0.0000 'International Tables Vol C Tables 4.2.6.8 and 6.1.1.4'
N N 0.0061 0.0033 'International Tables Vol C Tables 4.2.6.8 and 6.1.1.4'
O O 0.0106 0.0060 'International Tables Vol C Tables 4.2.6.8 and 6.1.1.4'

loop_
_geom_angle_atom_site_label_1
_geom_angle_atom_site_label_2
_geom_angle_atom_site_label_3
_geom_angle
C4 N1 C7 118.20(16)
C13 N1 C4 120.56(16)
C13 N1 C7 120.91(16)
C19 N2 C20 118.04(19)
C28 N3 C24 117.3(2)
C2 C1 H1 120.2
C6 C1 H1 120.2
C6 C1 C2 119.7(2)
C1 C2 H2 119.9
C1 C2 C3 120.1(3)
C3 C2 H2 119.9
C2 C3 H3 119.5
C4 C3 C2 121.0(2)
C4 C3 H3 119.5
C3 C4 N1 120.08(19)
C3 C4 C5 119.2(2)
C5 C4 N1 120.7(2)
C4 C5 H5 120.7
C4 C5 C6 118.6(2)
C6 C5 H5 120.7
C1 C6 C5 121.4(2)
C1 C6 H6 119.3
C5 C6 H6 119.3
C8 C7 N1 119.97(19)
C8 C7 C12 119.33(19)
C12 C7 N1 120.68(19)
C7 C8 H8 119.9
C7 C8 C9 120.1(2)
C9 C8 H8 119.9
C8 C9 H9 119.7
C10 C9 C8 120.5(2)
C10 C9 H9 119.7
C9 C10 H10 120.2
C9 C10 C11 119.5(2)
C11 C10 H10 120.2
C10 C11 H11 119.8
C10 C11 C12 120.5(2)
C12 C11 H11 119.8
C7 C12 C11 120.0(2)
C7 C12 H12 120.0
C11 C12 H12 120.0
N1 C13 C18 120.49(18)
C14 C13 N1 120.27(18)
C14 C13 C18 119.23(19)
C13 C14 H14 120.1
C15 C14 C13 119.7(2)
C15 C14 H14 120.1
C14 C15 H15 119.4
C14 C15 C16 121.3(2)
C16 C15 H15 119.4
C15 C16 C19 119.9(2)
C17 C16 C15 118.21(19)
C17 C16 C19 121.9(2)
C16 C17 H17 119.4
C18 C17 C16 121.1(2)
C18 C17 H17 119.4
C13 C18 H18 119.8
C17 C18 C13 120.4(2)
C17 C18 H18 119.8
N2 C19 C16 123.5(2)
N2 C19 H19 118.3
C16 C19 H19 118.3
N2 C20 C25 117.64(19)
C21 C20 N2 123.1(2)
C21 C20 C25 119.15(19)
C20 C21 H21 119.5
C20 C21 C22 121.0(2)
C22 C21 H21 119.5
C21 C22 H22 119.5
C23 C22 C21 121.0(2)
C23 C22 H22 119.5
C22 C23 H23 120.0
C22 C23 C24 119.9(2)
C24 C23 H23 120.0
N3 C24 C23 118.4(2)
N3 C24 C25 122.0(2)
C23 C24 C25 119.6(2)
C24 C25 C20 119.30(19)
C26 C25 C20 123.03(19)
C26 C25 C24 117.7(2)
C25 C26 H26 120.3
C27 C26 C25 119.5(2)
C27 C26 H26 120.3
C26 C27 H27 120.5
C26 C27 C28 119.0(2)
C28 C27 H27 120.5
N3 C28 C27 124.4(2)
N3 C28 H28 117.8
C27 C28 H28 117.8

loop_
_geom_bond_atom_site_label_1
_geom_bond_atom_site_label_2
_geom_bond_distance
N1 C4 1.422(3)
N1 C7 1.423(3)
N1 C13 1.401(2)
N2 C19 1.284(3)
N2 C20 1.399(3)
N3 C24 1.377(3)
N3 C28 1.316(3)
C1 H1 0.9500
C1 C2 1.368(4)
C1 C6 1.358(4)
C2 H2 0.9500
C2 C3 1.388(3)
C3 H3 0.9500
C3 C4 1.377(3)
C4 C5 1.391(3)
C5 H5 0.9500
C5 C6 1.409(3)
C6 H6 0.9500
C7 C8 1.386(3)
C7 C12 1.387(3)
C8 H8 0.9500
C8 C9 1.391(3)
C9 H9 0.9500
C9 C10 1.376(3)
C10 H10 0.9500
C10 C11 1.380(3)
C11 H11 0.9500
C11 C12 1.392(3)
C12 H12 0.9500
C13 C14 1.392(3)
C13 C18 1.405(3)
C14 H14 0.9500
C14 C15 1.386(3)
C15 H15 0.9500
C15 C16 1.401(3)
C16 C17 1.392(3)
C16 C19 1.450(3)
C17 H17 0.9500
C17 C18 1.375(3)
C18 H18 0.9500
C19 H19 0.9500
C20 C21 1.376(3)
C20 C25 1.423(3)
C21 H21 0.9500
C21 C22 1.408(3)
C22 H22 0.9500
C22 C23 1.359(4)
C23 H23 0.9500
C23 C24 1.416(3)
C24 C25 1.420(3)
C25 C26 1.409(3)
C26 H26 0.9500
C26 C27 1.362(3)
C27 H27 0.9500
C27 C28 1.399(3)
C28 H28 0.9500

loop_
_geom_torsion_atom_site_label_1
_geom_torsion_atom_site_label_2
_geom_torsion_atom_site_label_3
_geom_torsion_atom_site_label_4
_geom_torsion
N1 C4 C5 C6 -178.3(2)
N1 C7 C8 C9 177.67(19)
N1 C7 C12 C11 -178.37(19)
N1 C13 C14 C15 -179.39(19)
N1 C13 C18 C17 -179.10(19)
N2 C20 C21 C22 179.1(2)
N2 C20 C25 C24 178.97(18)
N2 C20 C25 C26 -1.2(3)
N3 C24 C25 C20 -177.8(2)
N3 C24 C25 C26 2.4(3)
C1 C2 C3 C4 1.1(4)
C2 C1 C6 C5 -0.1(4)
C2 C3 C4 N1 177.8(2)
C2 C3 C4 C5 -1.4(3)
C3 C4 C5 C6 0.9(3)
C4 N1 C7 C8 -47.9(3)
C4 N1 C7 C12 130.9(2)
C4 N1 C13 C14 148.1(2)
C4 N1 C13 C18 -32.3(3)
C4 C5 C6 C1 -0.2(4)
C6 C1 C2 C3 -0.3(4)
C7 N1 C4 C3 -46.0(3)
C7 N1 C4 C5 133.2(2)
C7 N1 C13 C14 -38.7(3)
C7 N1 C13 C18 140.9(2)
C7 C8 C9 C10 1.1(3)
C8 C7 C12 C11 0.5(3)
C8 C9 C10 C11 -0.2(4)
C9 C10 C11 C12 -0.5(4)
C10 C11 C12 C7 0.4(4)
C12 C7 C8 C9 -1.2(3)
C13 N1 C4 C3 127.4(2)
C13 N1 C4 C5 -53.4(3)
C13 N1 C7 C8 138.7(2)
C13 N1 C7 C12 -42.4(3)
C13 C14 C15 C16 -1.3(3)
C14 C13 C18 C17 0.5(3)
C14 C15 C16 C17 0.1(3)
C14 C15 C16 C19 -179.75(19)
C15 C16 C17 C18 1.5(3)
C15 C16 C19 N2 -178.6(2)
C16 C17 C18 C13 -1.8(3)
C17 C16 C19 N2 1.6(3)
C18 C13 C14 C15 1.0(3)
C19 N2 C20 C21 41.3(3)
C19 N2 C20 C25 -141.9(2)
C19 C16 C17 C18 -178.7(2)
C20 N2 C19 C16 -174.81(19)
C20 C21 C22 C23 0.5(4)
C20 C25 C26 C27 178.3(2)
C21 C20 C25 C24 -4.1(3)
C21 C20 C25 C26 175.7(2)
C21 C22 C23 C24 -1.6(4)
C22 C23 C24 N3 -179.4(2)
C22 C23 C24 C25 -0.2(3)
C23 C24 C25 C20 3.0(3)
C23 C24 C25 C26 -176.8(2)
C24 N3 C28 C27 -1.3(4)
C24 C25 C26 C27 -1.8(3)
C25 C20 C21 C22 2.4(3)
C25 C26 C27 C28 -0.1(3)
C26 C27 C28 N3 1.8(4)
C28 N3 C24 C23 178.4(2)
C28 N3 C24 C25 -0.8(3)
